data_2205385
loop_
_publ_author_name
'Zhong, Ping'
'Yang, Zhiping'
'Shi, Qian'
'Li, Shuyan'
'Tang, Riyuan'

_publ_section_title
1-[2,6-Dichloro-4-(trifluoromethyl)phenyl]-5-[(4-methylbenzylidene)amino]-1<i>H</i>-pyrazole-3-carbonitrile
_journal_issue 3
_journal_name_full 'Acta Crystallographica Section E'
_journal_page_first o559
_journal_page_last o560
_journal_paper_doi 10.1107/S1600536805003028
_journal_volume 61
_journal_year 2005
_chemical_formula_iupac 'C19 H11 Cl2 F3 N4'
_chemical_formula_moiety 'C19 H11 Cl2 F3 N4'
_chemical_formula_sum 'C19 H11 Cl2 F3 N4'
_chemical_formula_weight 423.22
_chemical_name_systematic
;
1-[2,6-Dichloro-4-(trifluoromethyl)phenyl]-5-[(4-methylbenzylidene)amino]-
1H-pyrazole-3-carbonitrile
;
_space_group_IT_number 2
_symmetry_cell_setting triclinic
_symmetry_space_group_name_Hall '-P 1'
_symmetry_space_group_name_H-M 'P -1'
_atom_sites_solution_hydrogens geom
_atom_sites_solution_primary direct
_atom_sites_solution_secondary difmap
_cell_angle_alpha 76.1060(10)
_cell_angle_beta 87.116(2)
_cell_angle_gamma 72.072(2)
_cell_formula_units_Z 2
_cell_length_a 8.3045(7)
_cell_length_b 10.5134(10)
_cell_length_c 11.8019(11)
_cell_measurement_reflns_used 2515
_cell_measurement_temperature 298(2)
_cell_measurement_theta_max 25.24
_cell_measurement_theta_min 1.78
_cell_volume 951.38(15)
_computing_cell_refinement 'SAINT (Bruker, 2002)'
_computing_data_collection 'SMART (Bruker, 2002)'
_computing_data_reduction SAINT
_computing_molecular_graphics 'XP (Bruker, 2002)'
_computing_publication_material 'SHELXTL (Bruker, 2002)'
_computing_structure_refinement 'SHELXL97 (Sheldrick, 1997)'
_computing_structure_solution 'SHELXS97 (Sheldrick, 1997)'
_diffrn_ambient_temperature 298(2)
_diffrn_measured_fraction_theta_full 0.980
_diffrn_measured_fraction_theta_max 0.980
_diffrn_measurement_device_type 'Bruker APEX area-detector'
_diffrn_measurement_method '\f and \w'
_diffrn_radiation_monochromator graphite
_diffrn_radiation_source 'fine-focus sealed tube'
_diffrn_radiation_type MoK\a
_diffrn_radiation_wavelength 0.71073
_diffrn_reflns_av_R_equivalents 0.0101
_diffrn_reflns_av_sigmaI/netI 0.0194
_diffrn_reflns_limit_h_max 9
_diffrn_reflns_limit_h_min -9
_diffrn_reflns_limit_k_max 12
_diffrn_reflns_limit_k_min -10
_diffrn_reflns_limit_l_max 14
_diffrn_reflns_limit_l_min -14
_diffrn_reflns_number 5082
_diffrn_reflns_theta_full 25.24
_diffrn_reflns_theta_max 25.24
_diffrn_reflns_theta_min 1.78
_diffrn_standards_decay_% 0
_diffrn_standards_interval_count 0
_diffrn_standards_interval_time 0
_diffrn_standards_number 0
_exptl_absorpt_coefficient_mu 0.381
_exptl_absorpt_correction_T_max 0.952
_exptl_absorpt_correction_T_min 0.932
_exptl_absorpt_correction_type multi-scan
_exptl_absorpt_process_details '(SADABS; Bruker, 2002)'
_exptl_crystal_colour colorless
_exptl_crystal_density_diffrn 1.477
_exptl_crystal_density_method 'not measured'
_exptl_crystal_description block
_exptl_crystal_F_000 428
_exptl_crystal_size_max 0.18
_exptl_crystal_size_mid 0.15
_exptl_crystal_size_min 0.13
_refine_diff_density_max 1.086
_refine_diff_density_min -0.520
_refine_ls_extinction_method none
_refine_ls_goodness_of_fit_ref 1.058
_refine_ls_hydrogen_treatment constr
_refine_ls_matrix_type full
_refine_ls_number_parameters 253
_refine_ls_number_reflns 3359
_refine_ls_number_restraints 0
_refine_ls_restrained_S_all 1.058
_refine_ls_R_factor_all 0.0809
_refine_ls_R_factor_gt 0.0724
_refine_ls_shift/su_max 0.000
_refine_ls_shift/su_mean 0.000
_refine_ls_structure_factor_coef Fsqd
_refine_ls_weighting_details 'calc w = 1/[\s^2^(Fo^2^)+(0.1186P)^2^+0.8905P] where P = (Fo^2^+2Fc^2^)/3'
_refine_ls_weighting_scheme calc
_refine_ls_wR_factor_gt 0.2045
_refine_ls_wR_factor_ref 0.2147
_reflns_number_gt 2829
_reflns_number_total 3428
_reflns_threshold_expression I>2\s(I)
_cod_data_source_file ww6349.cif
_cod_data_source_block I
_cod_database_code 2205385
_cod_database_fobs_code 2205385

loop_
_symmetry_equiv_pos_as_xyz
'x, y, z'
'-x, -y, -z'

loop_
_atom_site_label
_atom_site_fract_x
_atom_site_fract_y
_atom_site_fract_z
_atom_site_U_iso_or_equiv
_atom_site_adp_type
_atom_site_calc_flag
_atom_site_refinement_flags
_atom_site_occupancy
_atom_site_type_symbol
Cl1 0.40507(13) 0.46063(11) 0.69555(8) 0.0671(3) Uani d . 1 Cl
Cl2 0.75992(14) 0.04151(11) 0.50851(11) 0.0797(4) Uani d . 1 Cl
F1 0.2268(6) 0.4226(7) 0.2322(3) 0.186(2) Uani d . 1 F
F2 0.1375(8) 0.2702(4) 0.3182(6) 0.247(4) Uani d . 1 F
F3 0.0523(4) 0.4656(5) 0.3425(4) 0.1468(17) Uani d . 1 F
N1 0.5790(4) 0.0271(3) 0.7897(2) 0.0526(7) Uani d . 1 N
N2 0.8126(4) 0.2611(3) 0.6874(3) 0.0578(8) Uani d . 1 N
N3 0.6886(3) 0.2036(3) 0.6882(2) 0.0516(7) Uani d . 1 N
N4 1.1640(5) 0.2368(4) 0.8489(4) 0.0922(13) Uani d . 1 N
C1 0.1281(6) -0.3968(5) 0.9398(4) 0.0816(13) Uani d . 1 C
H19A 0.1617 -0.4695 1.0090 0.122 Uiso calc R 1 H
H19B 0.1362 -0.4356 0.8731 0.122 Uiso calc R 1 H
H19C 0.0134 -0.3421 0.9464 0.122 Uiso calc R 1 H
C2 0.2429(5) -0.3078(4) 0.9253(3) 0.0580(9) Uani d . 1 C
C3 0.3735(5) -0.3353(4) 1.0055(3) 0.0628(10) Uani d . 1 C
H2A 0.3888 -0.4091 1.0702 0.075 Uiso calc R 1 H
C4 0.4803(5) -0.2561(4) 0.9916(3) 0.0569(9) Uani d . 1 C
H3A 0.5667 -0.2769 1.0465 0.068 Uiso calc R 1 H
C5 0.4605(4) -0.1453(3) 0.8962(3) 0.0490(8) Uani d . 1 C
C6 0.3267(5) -0.1141(4) 0.8174(3) 0.0570(9) Uani d . 1 C
H5A 0.3086 -0.0381 0.7545 0.068 Uiso calc R 1 H
C7 0.2218(5) -0.1946(4) 0.8318(3) 0.0623(10) Uani d . 1 C
H6A 0.1342 -0.1729 0.7776 0.075 Uiso calc R 1 H
C8 0.5796(4) -0.0662(3) 0.8805(3) 0.0507(8) Uani d . 1 C
H7A 0.6595 -0.0850 0.9396 0.061 Uiso calc R 1 H
C9 0.7005(4) 0.0948(3) 0.7816(3) 0.0485(8) Uani d . 1 C
C10 0.8398(5) 0.0817(4) 0.8453(3) 0.0566(9) Uani d . 1 C
H9A 0.8828 0.0174 0.9144 0.068 Uiso calc R 1 H
C11 0.9035(5) 0.1857(4) 0.7840(3) 0.0570(9) Uani d . 1 C
C12 1.0486(5) 0.2170(4) 0.8171(4) 0.0679(11) Uani d . 1 C
C13 0.5653(4) 0.2509(3) 0.5960(3) 0.0489(8) Uani d . 1 C
C14 0.4252(4) 0.3650(3) 0.5924(3) 0.0491(8) Uani d . 1 C
C15 0.3006(4) 0.4051(4) 0.5066(3) 0.0544(8) Uani d . 1 C
H14A 0.2082 0.4832 0.5035 0.065 Uiso calc R 1 H
C16 0.3158(5) 0.3268(4) 0.4254(3) 0.0563(9) Uani d . 1 C
C17 0.4555(5) 0.2149(4) 0.4252(3) 0.0587(9) Uani d . 1 C
H16A 0.4654 0.1645 0.3689 0.070 Uiso calc R 1 H
C18 0.5805(4) 0.1787(4) 0.5098(3) 0.0560(9) Uani d . 1 C
C19 0.1813(6) 0.3640(5) 0.3336(4) 0.0718(11) Uani d . 1 C

loop_
_atom_site_aniso_label
_atom_site_aniso_U_11
_atom_site_aniso_U_22
_atom_site_aniso_U_33
_atom_site_aniso_U_12
_atom_site_aniso_U_13
_atom_site_aniso_U_23
Cl1 0.0689(6) 0.0759(7) 0.0589(6) -0.0217(5) -0.0049(4) -0.0193(5)
Cl2 0.0631(6) 0.0744(7) 0.0903(8) 0.0024(5) -0.0214(5) -0.0244(6)
F1 0.141(4) 0.316(7) 0.072(2) -0.074(4) -0.048(2) 0.024(3)
F2 0.289(6) 0.095(2) 0.346(8) -0.077(3) -0.278(7) 0.049(3)
F3 0.085(2) 0.180(4) 0.155(3) 0.018(2) -0.069(2) -0.064(3)
N1 0.0488(16) 0.0534(16) 0.0527(16) -0.0197(13) -0.0101(13) 0.0007(13)
N2 0.0503(16) 0.0585(17) 0.0643(18) -0.0258(14) -0.0149(14) 0.0014(14)
N3 0.0488(16) 0.0537(16) 0.0502(16) -0.0221(13) -0.0150(12) 0.0032(12)
N4 0.070(2) 0.094(3) 0.118(3) -0.039(2) -0.038(2) -0.009(2)
C1 0.084(3) 0.102(3) 0.080(3) -0.059(3) 0.001(2) -0.021(3)
C2 0.060(2) 0.067(2) 0.056(2) -0.0301(18) 0.0013(17) -0.0163(17)
C3 0.072(2) 0.067(2) 0.052(2) -0.035(2) -0.0061(18) -0.0010(17)
C4 0.059(2) 0.065(2) 0.0474(19) -0.0261(17) -0.0091(16) -0.0030(16)
C5 0.0510(18) 0.0515(18) 0.0461(17) -0.0183(15) -0.0033(14) -0.0104(14)
C6 0.055(2) 0.057(2) 0.0524(19) -0.0163(16) -0.0090(16) 0.0005(16)
C7 0.054(2) 0.078(2) 0.059(2) -0.0246(19) -0.0116(17) -0.0140(19)
C8 0.0483(18) 0.0570(19) 0.0457(18) -0.0168(15) -0.0083(14) -0.0073(15)
C9 0.0465(18) 0.0466(17) 0.0483(18) -0.0142(14) -0.0088(14) -0.0017(14)
C10 0.053(2) 0.058(2) 0.0535(19) -0.0185(16) -0.0167(16) 0.0026(16)
C11 0.0493(19) 0.057(2) 0.063(2) -0.0166(16) -0.0192(16) -0.0046(16)
C12 0.056(2) 0.065(2) 0.079(3) -0.0189(18) -0.021(2) -0.005(2)
C13 0.0452(18) 0.0532(19) 0.0459(18) -0.0209(15) -0.0110(14) 0.0031(14)
C14 0.0492(18) 0.0525(18) 0.0443(17) -0.0202(15) -0.0035(14) -0.0022(14)
C15 0.0467(18) 0.058(2) 0.0532(19) -0.0160(15) -0.0072(15) -0.0016(16)
C16 0.052(2) 0.062(2) 0.0517(19) -0.0192(17) -0.0126(16) -0.0034(16)
C17 0.054(2) 0.065(2) 0.057(2) -0.0176(17) -0.0107(16) -0.0129(17)
C18 0.0488(19) 0.056(2) 0.058(2) -0.0125(16) -0.0100(16) -0.0061(16)
C19 0.063(2) 0.073(3) 0.069(3) -0.009(2) -0.029(2) -0.006(2)

loop_
_atom_type_symbol
_atom_type_description
_atom_type_scat_dispersion_real
_atom_type_scat_dispersion_imag
_atom_type_scat_source
C C 0.0033 0.0016 'International Tables Vol C Tables 4.2.6.8 and 6.1.1.4'
H H 0.0000 0.0000 'International Tables Vol C Tables 4.2.6.8 and 6.1.1.4'
Cl Cl 0.1484 0.1585 'International Tables Vol C Tables 4.2.6.8 and 6.1.1.4'
F F 0.0171 0.0103 'International Tables Vol C Tables 4.2.6.8 and 6.1.1.4'
N N 0.0061 0.0033 'International Tables Vol C Tables 4.2.6.8 and 6.1.1.4'

loop_
_geom_angle_atom_site_label_1
_geom_angle_atom_site_label_2
_geom_angle_atom_site_label_3
_geom_angle
_geom_angle_publ_flag
C8 N1 C9 118.5(3) yes
C11 N2 N3 102.9(3) yes
N2 N3 C9 113.2(3) yes
N2 N3 C13 121.3(3) yes
C9 N3 C13 125.4(3) yes
C2 C1 H19A 109.5 no
C2 C1 H19B 109.5 no
H19A C1 H19B 109.5 no
C2 C1 H19C 109.5 no
H19A C1 H19C 109.5 no
H19B C1 H19C 109.5 no
C7 C2 C3 117.4(3) no
C7 C2 C1 121.3(4) no
C3 C2 C1 121.3(4) no
C4 C3 C2 121.5(3) no
C4 C3 H2A 119.2 no
C2 C3 H2A 119.2 no
C3 C4 C5 120.5(3) no
C3 C4 H3A 119.7 no
C5 C4 H3A 119.7 no
C4 C5 C6 118.4(3) no
C4 C5 C8 119.6(3) no
C6 C5 C8 122.0(3) no
C7 C6 C5 120.5(3) no
C7 C6 H5A 119.7 no
C5 C6 H5A 119.7 no
C6 C7 C2 121.6(3) no
C6 C7 H6A 119.2 no
C2 C7 H6A 119.2 no
N1 C8 C5 122.7(3) yes
N1 C8 H7A 118.6 no
C5 C8 H7A 118.6 no
C10 C9 N3 106.0(3) yes
C10 C9 N1 136.3(3) yes
N3 C9 N1 117.7(3) yes
C9 C10 C11 104.8(3) yes
C9 C10 H9A 127.6 no
C11 C10 H9A 127.6 no
N2 C11 C10 113.1(3) yes
N2 C11 C12 120.6(3) yes
C10 C11 C12 126.4(3) yes
N4 C12 C11 176.3(5) yes
C14 C13 C18 118.7(3) no
C14 C13 N3 121.4(3) yes
C18 C13 N3 119.9(3) yes
C15 C14 C13 121.0(3) no
C15 C14 Cl1 118.9(3) no
C13 C14 Cl1 120.0(3) no
C14 C15 C16 118.7(3) no
C14 C15 H14A 120.7 no
C16 C15 H14A 120.7 no
C17 C16 C15 121.5(3) no
C17 C16 C19 118.1(4) no
C15 C16 C19 120.4(4) no
C16 C17 C18 118.8(3) no
C16 C17 H16A 120.6 no
C18 C17 H16A 120.6 no
C17 C18 C13 121.1(3) no
C17 C18 Cl2 119.6(3) no
C13 C18 Cl2 119.3(3) no
F2 C19 F3 110.5(5) no
F2 C19 F1 106.1(6) yes
F3 C19 F1 96.1(4) no
F2 C19 C16 115.8(4) yes
F3 C19 C16 114.4(4) no
F1 C19 C16 111.9(4) no

loop_
_geom_bond_atom_site_label_1
_geom_bond_atom_site_label_2
_geom_bond_distance
_geom_bond_publ_flag
Cl1 C14 1.728(4) no
Cl2 C18 1.727(4) no
F1 C19 1.303(6) no
F2 C19 1.205(5) no
F3 C19 1.280(5) no
N1 C8 1.266(4) yes
N1 C9 1.390(4) yes
N2 C11 1.335(5) yes
N2 N3 1.344(4) yes
N3 C9 1.367(4) yes
N3 C13 1.421(4) yes
N4 C12 1.140(5) yes
C1 C2 1.506(5) no
C1 H19A 0.9600 no
C1 H19B 0.9600 no
C1 H19C 0.9600 no
C2 C7 1.387(5) no
C2 C3 1.392(5) no
C3 C4 1.371(5) no
C3 H2A 0.9300 no
C4 C5 1.387(5) no
C4 H3A 0.9300 no
C5 C6 1.392(5) no
C5 C8 1.455(5) yes
C6 C7 1.369(5) no
C6 H5A 0.9300 no
C7 H6A 0.9300 no
C8 H7A 0.9300 no
C9 C10 1.364(5) yes
C10 C11 1.391(5) yes
C10 H9A 0.9300 no
C11 C12 1.437(5) yes
C13 C14 1.384(5) no
C13 C18 1.388(5) no
C14 C15 1.381(5) no
C15 C16 1.383(5) no
C15 H14A 0.9300 no
C16 C17 1.376(5) no
C16 C19 1.491(5) no
C17 C18 1.378(5) no
C17 H16A 0.9300 no

loop_
_geom_torsion_atom_site_label_1
_geom_torsion_atom_site_label_2
_geom_torsion_atom_site_label_3
_geom_torsion_atom_site_label_4
_geom_torsion
C11 N2 N3 C9 -0.4(4)
C11 N2 N3 C13 -177.5(3)
C7 C2 C3 C4 -1.6(6)
C1 C2 C3 C4 178.8(4)
C2 C3 C4 C5 0.1(6)
C3 C4 C5 C6 2.0(6)
C3 C4 C5 C8 -177.4(4)
C4 C5 C6 C7 -2.5(5)
C8 C5 C6 C7 176.9(3)
C5 C6 C7 C2 1.0(6)
C3 C2 C7 C6 1.1(6)
C1 C2 C7 C6 -179.3(4)
C9 N1 C8 C5 -178.5(3)
C4 C5 C8 N1 172.7(3)
C6 C5 C8 N1 -6.6(5)
N2 N3 C9 C10 0.4(4)
C13 N3 C9 C10 177.3(3)
N2 N3 C9 N1 -179.3(3)
C13 N3 C9 N1 -2.3(5)
C8 N1 C9 C10 6.4(6)
C8 N1 C9 N3 -174.1(3)
N3 C9 C10 C11 -0.2(4)
N1 C9 C10 C11 179.4(4)
N3 N2 C11 C10 0.2(4)
N3 N2 C11 C12 -178.4(4)
C9 C10 C11 N2 0.0(5)
C9 C10 C11 C12 178.5(4)
N2 N3 C13 C14 -82.2(4)
C9 N3 C13 C14 101.0(4)
N2 N3 C13 C18 100.6(4)
C9 N3 C13 C18 -76.2(5)
C18 C13 C14 C15 1.4(5)
N3 C13 C14 C15 -175.8(3)
C18 C13 C14 Cl1 -178.0(3)
N3 C13 C14 Cl1 4.8(4)
C13 C14 C15 C16 1.7(5)
Cl1 C14 C15 C16 -178.9(3)
C14 C15 C16 C17 -3.3(5)
C14 C15 C16 C19 178.1(3)
C15 C16 C17 C18 1.6(6)
C19 C16 C17 C18 -179.7(4)
C16 C17 C18 C13 1.6(6)
C16 C17 C18 Cl2 -178.1(3)
C14 C13 C18 C17 -3.1(5)
N3 C13 C18 C17 174.2(3)
C14 C13 C18 Cl2 176.6(2)
N3 C13 C18 Cl2 -6.1(4)
C17 C16 C19 F2 46.9(7)
C15 C16 C19 F2 -134.4(6)
C17 C16 C19 F3 177.2(4)
C15 C16 C19 F3 -4.1(6)
C17 C16 C19 F1 -74.9(6)
C15 C16 C19 F1 103.8(5)

loop_
_cod_related_entry_id
_cod_related_entry_database
_cod_related_entry_code
1 ChemSpider 30654788
